data_2212333
loop_
_publ_author_name
'Bing Tu'
'Zhan Shu'
'Xing-J\"u Ma'
'Zhi-Min Jin'

_publ_section_title 7-(1,3-Dioxolan-2-ylmethyl)-1,3-dimethyl-3,7-dihydro-1<i>H</i>-purine-2,6-dione
_journal_coeditor_code RN2017
_journal_issue 2
_journal_name_full 'Acta Crystallographica Section E'
_journal_page_first o726
_journal_page_last o727
_journal_paper_doi 10.1107/S1600536806053906
_journal_volume 63
_journal_year 2007
_chemical_formula_iupac 'C11 H14 N4 O4'
_chemical_formula_moiety 'C11 H14 N4 O4'
_chemical_formula_sum 'C11 H14 N4 O4'
_chemical_formula_weight 266.26
_chemical_name_systematic
;
7-(1,3-Dioxolan-2-ylmethyl)-3,7-dihydro-1,3-dimethyl-1H-purine-2,6-dione
;
_space_group_IT_number 14
_symmetry_cell_setting monoclinic
_symmetry_space_group_name_Hall '-P 2ybc'
_symmetry_space_group_name_H-M 'P 1 21/c 1'
_atom_sites_solution_hydrogens geom
_atom_sites_solution_primary direct
_atom_sites_solution_secondary difmap
_audit_creation_method SHELXL-97
_cell_angle_alpha 90.00
_cell_angle_beta 91.063(6)
_cell_angle_gamma 90.00
_cell_formula_units_Z 4
_cell_length_a 4.9163(15)
_cell_length_b 20.753(6)
_cell_length_c 11.772(4)
_cell_measurement_reflns_used 1494
_cell_measurement_temperature 298(2)
_cell_measurement_theta_max 24.12
_cell_measurement_theta_min 2.61
_cell_volume 1200.9(6)
_computing_cell_refinement 'SAINT (Bruker, 2002)'
_computing_data_collection 'SMART (Bruker, 2002)'
_computing_data_reduction SAINT
_computing_molecular_graphics 'SHELXTL (Bruker, 2002)'
_computing_publication_material SHELXL97
_computing_structure_refinement 'SHELXL97 (Sheldrick, 1997)'
_computing_structure_solution 'SHELXS97 (Sheldrick, 1997)'
_diffrn_ambient_temperature 298(2)
_diffrn_measured_fraction_theta_full 0.996
_diffrn_measured_fraction_theta_max 0.996
_diffrn_measurement_device_type 'Bruker APEX area-detector'
_diffrn_measurement_method '\f and \w'
_diffrn_radiation_monochromator graphite
_diffrn_radiation_source 'fine-focus sealed tube'
_diffrn_radiation_type MoK\a
_diffrn_radiation_wavelength 0.71073
_diffrn_reflns_av_R_equivalents 0.0281
_diffrn_reflns_av_sigmaI/netI 0.0412
_diffrn_reflns_limit_h_max 5
_diffrn_reflns_limit_h_min -3
_diffrn_reflns_limit_k_max 24
_diffrn_reflns_limit_k_min -24
_diffrn_reflns_limit_l_max 14
_diffrn_reflns_limit_l_min -13
_diffrn_reflns_number 6254
_diffrn_reflns_theta_full 25.14
_diffrn_reflns_theta_max 25.14
_diffrn_reflns_theta_min 1.96
_diffrn_standards_number 0
_exptl_absorpt_coefficient_mu 0.114
_exptl_absorpt_correction_T_max 0.9814
_exptl_absorpt_correction_T_min 0.9600
_exptl_absorpt_correction_type multi-scan
_exptl_absorpt_process_details '(SADABS; Bruker, 2002)'
_exptl_crystal_colour Colorless
_exptl_crystal_density_diffrn 1.473
_exptl_crystal_density_method 'not measured'
_exptl_crystal_description Block
_exptl_crystal_F_000 560
_exptl_crystal_size_max 0.36
_exptl_crystal_size_mid 0.24
_exptl_crystal_size_min 0.21
_refine_diff_density_max 0.379
_refine_diff_density_min -0.230
_refine_ls_extinction_method none
_refine_ls_goodness_of_fit_ref 1.061
_refine_ls_hydrogen_treatment constr
_refine_ls_matrix_type full
_refine_ls_number_parameters 174
_refine_ls_number_reflns 2140
_refine_ls_number_restraints 0
_refine_ls_restrained_S_all 1.061
_refine_ls_R_factor_all 0.0820
_refine_ls_R_factor_gt 0.0627
_refine_ls_shift/su_max 0.000
_refine_ls_shift/su_mean 0.000
_refine_ls_structure_factor_coef Fsqd
_refine_ls_weighting_details 'calc w=1/[\s^2^(Fo^2^)+(0.0737P)^2^+0.6926P] where P=(Fo^2^+2Fc^2^)/3'
_refine_ls_weighting_scheme calc
_refine_ls_wR_factor_gt 0.1554
_refine_ls_wR_factor_ref 0.1671
_reflns_number_gt 1642
_reflns_number_total 2140
_reflns_threshold_expression I>2\s(I)
_cod_data_source_file rn2017.cif
_cod_data_source_block I
_cod_depositor_comments
;
The following automatic conversions were performed:
'_symmetry_cell_setting' value 'Monoclinic' changed to 'monoclinic'
according to '/home/saulius/struct/CIF-dictionaries/cif_core.dic'
dictionary named 'cif_core.dic' version 2.4.1 from 2010-06-29.

Automatic conversion script
Id: cif_fix_enum 1527 2010-12-29 10:47:43Z saulius 

The following automatic conversions were performed:

'_symmetry_cell_setting' value 'Monoclinic' changed to 'monoclinic'
according to /home/saulius/struct/CIF-dictionaries/cif_core.dic
dictionary named 'cif_core.dic' version 2.4.1 from 2010-06-29.

Automatic conversion script
Id: cif_fix_values 1715 2011-07-08 13:25:40Z adriana 
;
_cod_original_sg_symbol_H-M 'P 21/c'
_cod_database_code 2212333
_cod_database_fobs_code 2212333

loop_
_symmetry_equiv_pos_as_xyz
'x, y, z'
'-x, y+1/2, -z+1/2'
'-x, -y, -z'
'x, -y-1/2, z-1/2'

loop_
_atom_site_type_symbol
_atom_site_label
_atom_site_fract_x
_atom_site_fract_y
_atom_site_fract_z
_atom_site_U_iso_or_equiv
_atom_site_adp_type
_atom_site_calc_flag
_atom_site_refinement_flags
_atom_site_occupancy
O O1 0.1123(4) 0.31124(10) 0.60149(17) 0.0593(6) Uani d . 1
O O2 0.3451(5) 0.40744(11) 0.93923(17) 0.0674(7) Uani d . 1
O O3 0.5281(5) 0.29498(12) 0.24381(19) 0.0740(7) Uani d . 1
O O4 0.7812(6) 0.38555(14) 0.2597(2) 0.0854(9) Uani d . 1
N N1 0.2349(5) 0.35923(11) 0.77049(18) 0.0471(6) Uani d . 1
N N2 0.5668(5) 0.44129(11) 0.78298(18) 0.0474(6) Uani d . 1
N N3 0.5459(5) 0.39785(11) 0.49559(18) 0.0459(6) Uani d . 1
N N4 0.7826(5) 0.46719(11) 0.6049(2) 0.0482(6) Uani d . 1
C C1 0.2546(6) 0.35030(13) 0.6522(2) 0.0438(7) Uani d . 1
C C2 0.3812(6) 0.40320(13) 0.8373(2) 0.0488(7) Uani d . 1
C C3 0.6037(5) 0.43426(12) 0.6683(2) 0.0404(6) Uani d . 1
C C4 0.4562(5) 0.39116(12) 0.6058(2) 0.0407(6) Uani d . 1
C C5 0.7384(6) 0.44360(14) 0.5007(2) 0.0502(7) Uani d . 1
H H5 0.8325 0.4576 0.4375 0.060 Uiso calc R 1
C C6 0.4355(6) 0.36559(17) 0.3947(2) 0.0583(8) Uani d . 1
H H6A 0.3295 0.3963 0.3503 0.070 Uiso calc R 1
H H6B 0.3140 0.3314 0.4181 0.070 Uiso calc R 1
C C7 0.6493(7) 0.33772(17) 0.3222(3) 0.0616(9) Uani d . 1
H H7 0.7826 0.3145 0.3697 0.074 Uiso calc R 1
C C8 0.6416(8) 0.30675(18) 0.1353(3) 0.0682(10) Uani d . 1
H H8A 0.5024 0.3210 0.0815 0.082 Uiso calc R 1
H H8B 0.7263 0.2681 0.1060 0.082 Uiso calc R 1
C C9 0.8462(8) 0.3579(2) 0.1550(3) 0.0871(13) Uani d . 1
H H9A 1.0281 0.3398 0.1579 0.104 Uiso calc R 1
H H9B 0.8367 0.3898 0.0949 0.104 Uiso calc R 1
C C10 0.0449(7) 0.31730(15) 0.8305(3) 0.0634(9) Uani d . 1
H H10A 0.1445 0.2837 0.8688 0.095 Uiso calc R 1
H H10B -0.0816 0.2986 0.7769 0.095 Uiso calc R 1
H H10C -0.0524 0.3422 0.8852 0.095 Uiso calc R 1
C C11 0.7252(8) 0.48871(16) 0.8496(3) 0.0649(9) Uani d . 1
H H11A 0.8383 0.5131 0.7998 0.097 Uiso calc R 1
H H11B 0.8373 0.4667 0.9048 0.097 Uiso calc R 1
H H11C 0.6034 0.5173 0.8877 0.097 Uiso calc R 1

loop_
_atom_site_aniso_label
_atom_site_aniso_U_11
_atom_site_aniso_U_22
_atom_site_aniso_U_33
_atom_site_aniso_U_12
_atom_site_aniso_U_13
_atom_site_aniso_U_23
O1 0.0618(13) 0.0601(13) 0.0560(13) -0.0227(11) 0.0033(10) -0.0031(10)
O2 0.0909(18) 0.0702(15) 0.0412(13) -0.0052(13) 0.0099(11) -0.0003(10)
O3 0.0864(17) 0.0781(16) 0.0580(13) -0.0174(14) 0.0100(12) -0.0221(12)
O4 0.0945(19) 0.101(2) 0.0617(14) -0.0400(16) 0.0298(13) -0.0263(13)
N1 0.0520(14) 0.0456(13) 0.0440(13) -0.0047(11) 0.0083(11) 0.0037(11)
N2 0.0554(15) 0.0454(13) 0.0414(13) -0.0037(11) 0.0018(11) -0.0061(10)
N3 0.0458(13) 0.0517(14) 0.0402(13) -0.0066(11) 0.0048(10) -0.0050(10)
N4 0.0492(14) 0.0456(13) 0.0499(14) -0.0080(11) 0.0054(11) -0.0050(11)
C1 0.0420(15) 0.0419(15) 0.0476(16) 0.0002(13) 0.0025(12) 0.0007(12)
C2 0.0565(18) 0.0474(16) 0.0426(17) 0.0040(14) 0.0059(13) 0.0014(13)
C3 0.0406(14) 0.0373(14) 0.0433(15) 0.0022(12) 0.0018(12) -0.0014(12)
C4 0.0396(14) 0.0424(14) 0.0403(14) -0.0007(12) 0.0034(11) -0.0010(12)
C5 0.0488(16) 0.0543(17) 0.0478(17) -0.0108(14) 0.0071(13) 0.0007(14)
C6 0.0553(18) 0.069(2) 0.0507(17) -0.0102(16) 0.0004(14) -0.0086(15)
C7 0.066(2) 0.068(2) 0.0516(18) -0.0023(17) 0.0032(15) -0.0143(16)
C8 0.079(2) 0.079(2) 0.0468(18) 0.014(2) -0.0008(16) -0.0121(16)
C9 0.082(3) 0.122(3) 0.057(2) -0.019(3) 0.0126(19) -0.018(2)
C10 0.071(2) 0.0576(19) 0.0619(19) -0.0118(17) 0.0187(16) 0.0110(15)
C11 0.082(2) 0.0600(19) 0.0527(18) -0.0122(18) -0.0019(16) -0.0127(15)

loop_
_atom_type_symbol
_atom_type_description
_atom_type_scat_dispersion_real
_atom_type_scat_dispersion_imag
_atom_type_scat_source
C C 0.0033 0.0016 'International Tables Vol C Tables 4.2.6.8 and 6.1.1.4'
H H 0.0000 0.0000 'International Tables Vol C Tables 4.2.6.8 and 6.1.1.4'
N N 0.0061 0.0033 'International Tables Vol C Tables 4.2.6.8 and 6.1.1.4'
O O 0.0106 0.0060 'International Tables Vol C Tables 4.2.6.8 and 6.1.1.4'

loop_
_geom_angle_atom_site_label_1
_geom_angle_atom_site_label_2
_geom_angle_atom_site_label_3
_geom_angle
_geom_angle_publ_flag
C7 O3 C8 108.2(3) ?
C7 O4 C9 106.6(3) ?
C2 N1 C1 126.8(2) ?
C2 N1 C10 116.3(2) ?
C1 N1 C10 117.0(2) ?
C3 N2 C2 119.8(2) ?
C3 N2 C11 121.1(2) ?
C2 N2 C11 119.1(2) ?
C5 N3 C4 105.4(2) yes
C5 N3 C6 127.8(2) yes
C4 N3 C6 126.6(2) yes
C5 N4 C3 103.1(2) yes
O1 C1 N1 121.4(2) ?
O1 C1 C4 127.3(3) ?
N1 C1 C4 111.3(2) ?
O2 C2 N2 121.7(3) ?
O2 C2 N1 121.3(3) ?
N2 C2 N1 117.0(2) ?
N4 C3 C4 112.3(2) ?
N4 C3 N2 126.1(2) ?
C4 C3 N2 121.6(2) ?
C3 C4 N3 105.4(2) ?
C3 C4 C1 123.6(2) ?
N3 C4 C1 131.0(2) ?
N4 C5 N3 113.8(2) ?
N4 C5 H5 123.1 ?
N3 C5 H5 123.1 ?
N3 C6 C7 113.0(3) ?
N3 C6 H6A 109.0 ?
C7 C6 H6A 109.0 ?
N3 C6 H6B 109.0 ?
C7 C6 H6B 109.0 ?
H6A C6 H6B 107.8 ?
O4 C7 O3 107.3(3) ?
O4 C7 C6 111.4(3) ?
O3 C7 C6 109.1(3) ?
O4 C7 H7 109.6 ?
O3 C7 H7 109.6 ?
C6 C7 H7 109.6 ?
O3 C8 C9 105.0(3) ?
O3 C8 H8A 110.7 ?
C9 C8 H8A 110.7 ?
O3 C8 H8B 110.7 ?
C9 C8 H8B 110.7 ?
H8A C8 H8B 108.8 ?
O4 C9 C8 105.5(3) ?
O4 C9 H9A 110.6 ?
C8 C9 H9A 110.6 ?
O4 C9 H9B 110.6 ?
C8 C9 H9B 110.6 ?
H9A C9 H9B 108.8 ?
N1 C10 H10A 109.5 ?
N1 C10 H10B 109.5 ?
H10A C10 H10B 109.5 ?
N1 C10 H10C 109.5 ?
H10A C10 H10C 109.5 ?
H10B C10 H10C 109.5 ?
N2 C11 H11A 109.5 ?
N2 C11 H11B 109.5 ?
H11A C11 H11B 109.5 ?
N2 C11 H11C 109.5 ?
H11A C11 H11C 109.5 ?
H11B C11 H11C 109.5 ?

loop_
_geom_bond_atom_site_label_1
_geom_bond_atom_site_label_2
_geom_bond_distance
_geom_bond_publ_flag
O1 C1 1.220(3) ?
O2 C2 1.220(3) ?
O3 C7 1.404(4) ?
O3 C8 1.425(4) ?
O4 C7 1.401(4) ?
O4 C9 1.403(4) ?
N1 C2 1.395(4) ?
N1 C1 1.410(3) ?
N1 C10 1.468(4) ?
N2 C3 1.373(3) ?
N2 C2 1.374(4) ?
N2 C11 1.472(4) ?
N3 C5 1.341(4) yes
N3 C4 1.384(3) yes
N3 C6 1.459(4) yes
N4 C5 1.335(4) yes
N4 C3 1.350(3) yes
C1 C4 1.422(4) ?
C3 C4 1.360(4) ?
C5 H5 0.9300 ?
C6 C7 1.484(4) ?
C6 H6A 0.9700 ?
C6 H6B 0.9700 ?
C7 H7 0.9800 ?
C8 C9 1.477(5) ?
C8 H8A 0.9700 ?
C8 H8B 0.9700 ?
C9 H9A 0.9700 ?
C9 H9B 0.9700 ?
C10 H10A 0.9600 ?
C10 H10B 0.9600 ?
C10 H10C 0.9600 ?
C11 H11A 0.9600 ?
C11 H11B 0.9600 ?
C11 H11C 0.9600 ?

loop_
_geom_hbond_atom_site_label_D
_geom_hbond_atom_site_label_H
_geom_hbond_atom_site_label_A
_geom_hbond_site_symmetry_A
_geom_hbond_distance_DH
_geom_hbond_distance_HA
_geom_hbond_distance_DA
_geom_hbond_angle_DHA
_geom_hbond_publ_flag
C5 H5 O4 . 0.93 2.58 3.093(4) 115 yes
C5 H5 N4 3_766 0.93 2.51 3.260(4) 138 yes
C6 H6B O1 . 0.97 2.43 3.141(4) 130 yes
C8 H8A O2 1_554 0.97 2.56 3.420(4) 147 yes
C8 H8B O1 4_665 0.97 2.51 3.398(4) 151 yes
C11 H11A N4 . 0.96 2.49 2.931(3) 108 yes
C11 H11C O2 3_667 0.96 2.58 3.313(4) 134 yes

loop_
_cod_related_entry_id
_cod_related_entry_database
_cod_related_entry_code
1 ChemSpider 46175
